data_7705259
loop_
_publ_author_name
'Xing, Wenhao'
'Wang, Naizheng'
'Li, Zhuang'
'Liu, Wenhao'
'Tang, Jian'
'Yin, Wenlong'
'Lin, Zheshuai'
'Kang, Bin'
'Yao, Jiyong'

_publ_section_title
;
 New quaternary chalcogenide Ba<sub>4</sub>HgAs<sub>2</sub>S<sub>10</sub>
 originating from the combination of linear [HgS<sub>2</sub>]<sup>2-</sup>
 and tetrahedral [AsS<sub>4</sub>]<sup>3-</sup> modules.
;
_journal_issue 37
_journal_name_full 'Dalton transactions (Cambridge, England : 2003)'
_journal_page_first 13060
_journal_page_last 13065
_journal_paper_doi 10.1039/d0dt02781b
_journal_volume 49
_journal_year 2020
_chemical_formula_moiety 'As2 Ba4 Hg S10'
_chemical_formula_sum 'As2 Ba4 Hg S10'
_chemical_formula_weight 1220.39
_space_group_crystal_system monoclinic
_space_group_IT_number 15
_space_group_name_Hall '-C 2yc'
_space_group_name_H-M_alt 'C 1 2/c 1'
_atom_sites_solution_primary iterative
_audit_creation_date 2020-05-15
_audit_creation_method
;
Olex2 1.2
(compiled 2018.05.29 svn.r3508 for OlexSys, GUI svn.r5506)
;
_audit_update_record
;
2020-07-05 deposited with the CCDC.	2020-08-21 downloaded from the CCDC.
;
_cell_angle_alpha 90
_cell_angle_beta 90.101(2)
_cell_angle_gamma 90
_cell_formula_units_Z 8
_cell_length_a 22.7787(6)
_cell_length_b 6.4712(2)
_cell_length_c 25.0606(7)
_cell_measurement_reflns_used 14936
_cell_measurement_temperature 293
_cell_measurement_theta_max 26.3440
_cell_measurement_theta_min 3.2990
_cell_volume 3694.07(18)
_computing_cell_refinement 'CrysAlisPro 1.171.39.44a (Rigaku OD, 2018)'
_computing_data_collection 'CrysAlisPro 1.171.39.44a (Rigaku OD, 2018)'
_computing_data_reduction 'CrysAlisPro 1.171.39.44a (Rigaku OD, 2018)'
_computing_molecular_graphics 'Olex2 (Dolomanov et al., 2009)'
_computing_publication_material 'Olex2 (Dolomanov et al., 2009)'
_computing_structure_refinement 'ShelXL (Sheldrick, 2015)'
_computing_structure_solution 'olex2.solve (Bourhis et al., 2015)'
_diffrn_ambient_environment air
_diffrn_ambient_temperature 293
_diffrn_detector 'CCD plate'
_diffrn_detector_type HyPix
_diffrn_measured_fraction_theta_full 0.999
_diffrn_measured_fraction_theta_max 0.999
_diffrn_measurement_details
;
List of Runs (angles in degrees, time in seconds):

  # Type    Start    End  Width  t~exp~   \w     \q     \k     \f   Frames
#--------------------------------------------------------------------------
  1  \w    -49.00   3.00   0.50    8.00    --   -8.52 -45.00 -32.00  104
  2  \w    -26.00  24.00   0.50    8.00    --   -8.52 -99.00 -90.00  100
  3  \w    -25.00  18.00   0.50    8.00    --   -8.52 -99.00  60.00   86
  4  \w    -62.00  21.00   0.50    8.00    --    9.62 -45.00 -32.00  166
  5  \w    -20.00  62.00   0.50    8.00    --   -8.52  45.00 117.00  164
  6  \w    -64.00  19.00   0.50    8.00    --    9.62 -19.00-150.00  166
  7  \w    -77.00 -52.00   0.50    8.00    --   -8.52 -45.00 -32.00   50
;
_diffrn_measurement_device 'four-circle diffractometer'
_diffrn_measurement_device_type 'XtaLAB Synergy, Dualflex, HyPix'
_diffrn_measurement_method '\w scans'
_diffrn_orient_matrix_type 'CrysAlisPro convention (1999,Acta A55,543-557)'
_diffrn_orient_matrix_UB_11 0.0200988000
_diffrn_orient_matrix_UB_12 0.0705162000
_diffrn_orient_matrix_UB_13 0.0116792000
_diffrn_orient_matrix_UB_21 0.0161819000
_diffrn_orient_matrix_UB_22 -0.0838071000
_diffrn_orient_matrix_UB_23 0.0107912000
_diffrn_orient_matrix_UB_31 0.0174322000
_diffrn_orient_matrix_UB_32 -0.0035587000
_diffrn_orient_matrix_UB_33 -0.0234206000
_diffrn_radiation_monochromator mirror
_diffrn_radiation_probe x-ray
_diffrn_radiation_type MoK\a
_diffrn_radiation_wavelength 0.71073
_diffrn_reflns_av_R_equivalents 0.0313
_diffrn_reflns_av_unetI/netI 0.0196
_diffrn_reflns_Laue_measured_fraction_full 0.999
_diffrn_reflns_Laue_measured_fraction_max 0.999
_diffrn_reflns_limit_h_max 25
_diffrn_reflns_limit_h_min -28
_diffrn_reflns_limit_k_max 8
_diffrn_reflns_limit_k_min -8
_diffrn_reflns_limit_l_max 31
_diffrn_reflns_limit_l_min -31
_diffrn_reflns_number 21153
_diffrn_reflns_point_group_measured_fraction_full 0.999
_diffrn_reflns_point_group_measured_fraction_max 0.999
_diffrn_reflns_theta_full 25.242
_diffrn_reflns_theta_max 26.367
_diffrn_reflns_theta_min 3.252
_diffrn_source 'micro-focus sealed X-ray tube'
_diffrn_source_type 'PhotonJet (Mo) X-ray Source'
_diffrn_standards_number 0
_exptl_absorpt_coefficient_mu 21.345
_exptl_absorpt_correction_T_max 1.00000
_exptl_absorpt_correction_T_min 0.21597
_exptl_absorpt_correction_type multi-scan
_exptl_absorpt_process_details
;
CrysAlisPro 1.171.39.44a (Rigaku Oxford Diffraction, 2018)
Empirical absorption correction using spherical harmonics,
 implemented in SCALE3 ABSPACK scaling algorithm.
;
_exptl_crystal_colour 'clear light colourless'
_exptl_crystal_colour_lustre clear
_exptl_crystal_colour_modifier light
_exptl_crystal_colour_primary colourless
_exptl_crystal_density_diffrn 4.389
_exptl_crystal_description block
_exptl_crystal_F_000 4240
_exptl_crystal_size_max 0.12
_exptl_crystal_size_mid 0.08
_exptl_crystal_size_min 0.05
_refine_diff_density_max 1.202
_refine_diff_density_min -0.736
_refine_diff_density_rms 0.159
_refine_ls_extinction_coef 0.000337(7)
_refine_ls_extinction_expression Fc^*^=kFc[1+0.001xFc^2^\l^3^/sin(2\q)]^-1/4^
_refine_ls_extinction_method 'SHELXL-2014/7 (Sheldrick 2014'
_refine_ls_goodness_of_fit_ref 1.154
_refine_ls_hydrogen_treatment undef
_refine_ls_matrix_type full
_refine_ls_number_parameters 157
_refine_ls_number_reflns 3775
_refine_ls_number_restraints 0
_refine_ls_restrained_S_all 1.154
_refine_ls_R_factor_all 0.0193
_refine_ls_R_factor_gt 0.0181
_refine_ls_shift/su_max 0.004
_refine_ls_shift/su_mean 0.000
_refine_ls_structure_factor_coef Fsqd
_refine_ls_weighting_details 'w=1/[\s^2^(Fo^2^)+(0.0186P)^2^+9.2450P] where P=(Fo^2^+2Fc^2^)/3'
_refine_ls_weighting_scheme calc
_refine_ls_wR_factor_gt 0.0435
_refine_ls_wR_factor_ref 0.0439
_reflns_Friedel_coverage 0.000
_reflns_number_gt 3609
_reflns_number_total 3775
_reflns_threshold_expression 'I > 2\s(I)'
_cod_data_source_file d0dt02781b2.cif
_cod_data_source_block Ba4HgAs2S10
_cod_depositor_comments 'Adding full bibliography for 7705259.cif.'
_cod_database_code 7705259
_shelx_shelxl_version_number 2014/7
_chemical_oxdiff_formula BaHgAsS
_shelx_space_group_comment
;
The symmetry employed for this shelxl refinement is uniquely defined
by the following loop, which should always be used as a source of
symmetry information in preference to the above space-group names.
They are only intended as comments.
;
_shelx_estimated_absorpt_t_max 0.415
_shelx_estimated_absorpt_t_min 0.184
_reflns_odcompleteness_completeness 82.66
_reflns_odcompleteness_iscentric 1
_reflns_odcompleteness_theta 28.22
_olex2_refinement_description
;
;
_olex2_submission_special_instructions 'No special instructions were received'
_oxdiff_exptl_absorpt_empirical_details
;
Empirical correction (ABSPACK) includes:
- Absorption correction using spherical harmonics
- Frame scaling
;
_oxdiff_exptl_absorpt_empirical_full_max 2.268
_oxdiff_exptl_absorpt_empirical_full_min 0.559

loop_
_space_group_symop_operation_xyz
'x, y, z'
'-x, y, -z+1/2'
'x+1/2, y+1/2, z'
'-x+1/2, y+1/2, -z+1/2'
'-x, -y, -z'
'x, -y, z-1/2'
'-x+1/2, -y+1/2, -z'
'x+1/2, -y+1/2, z-1/2'

loop_
_atom_site_label
_atom_site_type_symbol
_atom_site_fract_x
_atom_site_fract_y
_atom_site_fract_z
_atom_site_U_iso_or_equiv
_atom_site_adp_type
_atom_site_occupancy
_atom_site_site_symmetry_order
_atom_site_calc_flag
_atom_site_refinement_flags_posn
_atom_site_refinement_flags_adp
_atom_site_refinement_flags_occupancy
_atom_site_disorder_assembly
_atom_site_disorder_group
Hg1 Hg 0.5000 0.63849(3) 0.7500 0.02033(6) Uani 1 2 d S T P . .
Hg2 Hg 0.5000 1.0000 1.0000 0.02082(7) Uani 1 2 d S T P . .
Ba1 Ba 0.68946(2) 0.60340(4) 0.70683(2) 0.01969(7) Uani 1 1 d . . . . .
Ba2 Ba 0.56505(2) 1.10794(3) 0.64831(2) 0.01416(6) Uani 1 1 d . . . . .
Ba3 Ba 0.56452(2) 0.52898(3) 0.89960(2) 0.01489(6) Uani 1 1 d . . . . .
Ba4 Ba 0.69072(2) 1.00141(3) 0.95371(2) 0.01642(7) Uani 1 1 d . . . . .
As1 As 0.64408(2) 1.08286(6) 0.79858(2) 0.01109(8) Uani 1 1 d . . . . .
As2 As 0.64423(2) 0.52691(5) 0.54873(2) 0.01047(8) Uani 1 1 d . . . . .
S1 S 0.55278(4) 0.62475(13) 0.67082(3) 0.01428(18) Uani 1 1 d . . . . .
S2 S 0.65655(4) 0.77064(14) 0.82631(3) 0.0195(2) Uani 1 1 d . . . . .
S3 S 0.55660(4) 1.18888(19) 0.78361(4) 0.0285(2) Uani 1 1 d . . . . .
S4 S 0.69083(4) 1.29058(15) 0.85035(4) 0.0201(2) Uani 1 1 d . . . . .
S5 S 0.68850(4) 1.09575(14) 0.72143(3) 0.01445(19) Uani 1 1 d . . . . .
S6 S 0.55376(4) 1.02646(14) 0.92153(3) 0.01454(18) Uani 1 1 d . . . . .
S7 S 0.65725(4) 0.84167(14) 0.57405(4) 0.0201(2) Uani 1 1 d . . . . .
S8 S 0.55613(4) 0.42526(17) 0.53497(4) 0.0219(2) Uani 1 1 d . . . . .
S9 S 0.68942(4) 0.32130(14) 0.60273(3) 0.01645(18) Uani 1 1 d . . . . .
S10 S 0.68872(4) 0.49930(13) 0.47190(3) 0.01363(19) Uani 1 1 d . . . . .

loop_
_atom_site_aniso_label
_atom_site_aniso_U_11
_atom_site_aniso_U_22
_atom_site_aniso_U_33
_atom_site_aniso_U_23
_atom_site_aniso_U_13
_atom_site_aniso_U_12
Hg1 0.02274(12) 0.02292(12) 0.01535(11) 0.000 0.00603(8) 0.000
Hg2 0.02375(13) 0.02312(12) 0.01562(11) 0.00321(8) 0.00654(8) 0.00370(8)
Ba1 0.01604(13) 0.01552(13) 0.02750(13) -0.00759(9) -0.00469(9) 0.00089(8)
Ba2 0.01264(12) 0.01259(12) 0.01725(12) 0.00049(8) -0.00163(8) -0.00004(8)
Ba3 0.01305(12) 0.01336(12) 0.01825(12) 0.00218(8) -0.00183(8) -0.00162(8)
Ba4 0.01471(13) 0.01359(12) 0.02096(12) -0.00256(8) -0.00393(8) 0.00306(8)
As1 0.01067(18) 0.01153(18) 0.01107(17) 0.00141(13) -0.00019(12) 0.00161(13)
As2 0.01015(18) 0.01065(18) 0.01062(17) -0.00086(12) -0.00006(12) -0.00147(13)
S1 0.0149(5) 0.0144(5) 0.0135(4) 0.0000(3) 0.0018(3) -0.0012(3)
S2 0.0264(5) 0.0130(5) 0.0189(4) 0.0052(3) 0.0061(4) 0.0028(4)
S3 0.0150(5) 0.0486(7) 0.0220(5) 0.0109(4) 0.0010(4) 0.0125(5)
S4 0.0240(5) 0.0161(5) 0.0202(5) -0.0048(3) -0.0033(3) -0.0013(4)
S5 0.0166(5) 0.0156(5) 0.0112(4) 0.0016(3) 0.0021(3) -0.0013(3)
S6 0.0142(5) 0.0152(4) 0.0142(4) 0.0009(3) 0.0019(3) 0.0015(3)
S7 0.0276(5) 0.0131(5) 0.0195(5) -0.0049(3) 0.0070(4) -0.0050(4)
S8 0.0118(5) 0.0338(6) 0.0201(5) -0.0067(4) 0.0001(3) -0.0069(4)
S9 0.0178(5) 0.0156(5) 0.0160(4) 0.0042(3) -0.0025(3) -0.0002(4)
S10 0.0160(5) 0.0137(5) 0.0112(4) -0.0005(3) 0.0020(3) 0.0001(3)

loop_
_atom_type_symbol
_atom_type_description
_atom_type_scat_dispersion_real
_atom_type_scat_dispersion_imag
_atom_type_scat_source
As As 0.0499 2.0058 'International Tables Vol C Tables 4.2.6.8 and 6.1.1.4'
Ba Ba -0.3244 2.2819 'International Tables Vol C Tables 4.2.6.8 and 6.1.1.4'
Hg Hg -2.3894 9.2266 'International Tables Vol C Tables 4.2.6.8 and 6.1.1.4'
S S 0.1246 0.1234 'International Tables Vol C Tables 4.2.6.8 and 6.1.1.4'

loop_
_geom_angle_atom_site_label_1
_geom_angle_atom_site_label_2
_geom_angle_atom_site_label_3
_geom_angle
_geom_angle_site_symmetry_1
_geom_angle_site_symmetry_3
_geom_angle_publ_flag
Ba3 Hg1 Ba3 160.026(9) 2_656 . ?
S1 Hg1 Ba3 52.82(2) 2_656 . ?
S1 Hg1 Ba3 126.23(2) 2_656 2_656 ?
S1 Hg1 Ba3 52.82(2) . 2_656 ?
S1 Hg1 Ba3 126.23(2) . . ?
S1 Hg1 S1 175.61(4) 2_656 . ?
Ba2 Hg2 Ba2 180.0 2_656 6_576 ?
S6 Hg2 Ba2 53.47(2) 5_677 6_576 ?
S6 Hg2 Ba2 126.53(2) 5_677 2_656 ?
S6 Hg2 Ba2 53.47(2) . 2_656 ?
S6 Hg2 Ba2 126.53(2) . 6_576 ?
S6 Hg2 S6 180.0 5_677 . ?
Ba1 Ba1 Ba1 85.465(8) 4_646 4_656 ?
Ba2 Ba1 Ba1 171.748(9) . 4_646 ?
Ba2 Ba1 Ba1 91.588(5) 1_545 4_646 ?
Ba2 Ba1 Ba1 171.886(9) 1_545 4_656 ?
Ba2 Ba1 Ba1 91.072(4) . 4_656 ?
Ba2 Ba1 Ba2 90.835(6) 1_545 . ?
As1 Ba1 Ba1 57.524(8) 4_646 4_656 ?
As1 Ba1 Ba1 54.236(8) 4_646 4_646 ?
As1 Ba1 Ba2 126.082(8) 4_646 1_545 ?
As1 Ba1 Ba2 129.284(8) 4_646 . ?
S1 Ba1 Ba1 130.665(17) . 4_656 ?
S1 Ba1 Ba1 135.190(17) . 4_646 ?
S1 Ba1 Ba2 44.339(16) . . ?
S1 Ba1 Ba2 48.633(16) . 1_545 ?
S1 Ba1 As1 161.785(17) . 4_646 ?
S1 Ba1 S2 91.10(2) . . ?
S1 Ba1 S4 130.90(2) . 4_646 ?
S1 Ba1 S5 93.82(2) . 1_545 ?
S1 Ba1 S5 163.19(2) . 4_646 ?
S2 Ba1 Ba1 59.575(18) . 4_656 ?
S2 Ba1 Ba1 86.703(18) . 4_646 ?
S2 Ba1 Ba2 112.762(18) . 1_545 ?
S2 Ba1 Ba2 85.086(17) . . ?
S2 Ba1 As1 105.942(19) . 4_646 ?
S2 Ba1 S4 117.71(2) . 4_646 ?
S2 Ba1 S5 103.05(2) . 1_545 ?
S2 Ba1 S5 72.62(2) . 4_646 ?
S4 Ba1 Ba1 88.193(17) 4_646 4_646 ?
S4 Ba1 Ba1 58.140(17) 4_646 4_656 ?
S4 Ba1 Ba2 96.348(17) 4_646 . ?
S4 Ba1 Ba2 129.416(18) 4_646 1_545 ?
S4 Ba1 As1 34.342(17) 4_646 4_646 ?
S5 Ba1 Ba1 128.784(17) . 4_646 ?
S5 Ba1 Ba1 43.792(15) . 4_656 ?
S5 Ba1 Ba1 43.889(15) 1_545 4_646 ?
S5 Ba1 Ba1 42.137(17) 4_646 4_646 ?
S5 Ba1 Ba1 43.843(17) 4_646 4_656 ?
S5 Ba1 Ba1 128.910(16) 1_545 4_656 ?
S5 Ba1 Ba2 133.724(17) 4_646 1_545 ?
S5 Ba1 Ba2 47.281(16) . . ?
S5 Ba1 Ba2 137.934(17) 1_545 . ?
S5 Ba1 Ba2 47.699(15) 1_545 1_545 ?
S5 Ba1 Ba2 137.479(17) . 1_545 ?
S5 Ba1 Ba2 134.915(17) 4_646 . ?
S5 Ba1 As1 88.622(17) 1_545 4_646 ?
S5 Ba1 As1 92.626(17) . 4_646 ?
S5 Ba1 As1 34.977(15) 4_646 4_646 ?
S5 Ba1 S1 89.01(2) . . ?
S5 Ba1 S2 64.24(2) . . ?
S5 Ba1 S4 114.64(2) 1_545 4_646 ?
S5 Ba1 S4 72.05(2) . 4_646 ?
S5 Ba1 S4 63.19(2) 4_646 4_646 ?
S5 Ba1 S5 87.63(2) . 4_646 ?
S5 Ba1 S5 167.07(3) . 1_545 ?
S5 Ba1 S5 86.03(2) 1_545 4_646 ?
S9 Ba1 Ba1 139.476(19) . 4_656 ?
S9 Ba1 Ba1 88.971(16) . 4_646 ?
S9 Ba1 Ba2 98.487(17) . . ?
S9 Ba1 Ba2 47.814(17) . 1_545 ?
S9 Ba1 As1 87.105(18) . 4_646 ?
S9 Ba1 S1 78.32(2) . . ?
S9 Ba1 S2 159.99(3) . . ?
S9 Ba1 S4 81.62(2) . 4_646 ?
S9 Ba1 S5 131.53(2) . . ?
S9 Ba1 S5 61.37(2) . 1_545 ?
S9 Ba1 S5 115.83(2) . 4_646 ?
Hg2 Ba2 Ba1 130.282(6) 2_656 1_565 ?
Hg2 Ba2 Ba3 66.036(5) 2_656 2_666 ?
Ba3 Ba2 Ba1 94.163(6) 2_666 1_565 ?
S1 Ba2 Hg2 87.781(16) . 2_656 ?
S1 Ba2 Hg2 106.913(15) 1_565 2_656 ?
S1 Ba2 Ba1 133.850(17) . 1_565 ?
S1 Ba2 Ba1 45.657(16) 1_565 1_565 ?
S1 Ba2 Ba3 128.762(18) . 2_666 ?
S1 Ba2 Ba3 49.502(16) 1_565 2_666 ?
S1 Ba2 S1 157.94(3) . 1_565 ?
S1 Ba2 S3 71.45(2) 1_565 . ?
S1 Ba2 S3 88.27(3) . . ?
S1 Ba2 S3 89.44(3) . 2_656 ?
S1 Ba2 S5 87.36(2) . . ?
S1 Ba2 S6 82.16(2) . 2_656 ?
S1 Ba2 S7 69.11(2) . . ?
S1 Ba2 S8 135.36(2) . 1_565 ?
S1 Ba2 S8 63.55(2) 1_565 1_565 ?
S1 Ba2 S9 122.56(2) . 1_565 ?
S3 Ba2 Hg2 101.263(17) 2_656 2_656 ?
S3 Ba2 Hg2 155.310(18) . 2_656 ?
S3 Ba2 Ba1 66.93(2) . 1_565 ?
S3 Ba2 Ba1 104.251(19) 2_656 1_565 ?
S3 Ba2 Ba3 56.85(2) 2_656 2_666 ?
S3 Ba2 Ba3 98.214(18) . 2_666 ?
S3 Ba2 S1 71.87(3) 2_656 1_565 ?
S3 Ba2 S3 54.33(3) 2_656 . ?
S3 Ba2 S5 115.17(2) 2_656 . ?
S3 Ba2 S8 134.90(3) . 1_565 ?
S3 Ba2 S8 106.15(3) 2_656 1_565 ?
S3 Ba2 S9 145.25(3) 2_656 1_565 ?
S5 Ba2 Hg2 143.168(15) . 2_656 ?
S5 Ba2 Ba1 46.783(16) . 1_565 ?
S5 Ba2 Ba3 139.553(17) . 2_666 ?
S5 Ba2 S1 90.09(2) . 1_565 ?
S5 Ba2 S3 60.86(2) . . ?
S5 Ba2 S8 120.20(2) . 1_565 ?
S6 Ba2 Hg2 34.921(15) 2_656 2_656 ?
S6 Ba2 Ba1 143.826(17) 2_656 1_565 ?
S6 Ba2 Ba3 50.834(17) 2_656 2_666 ?
S6 Ba2 S1 100.34(2) 2_656 1_565 ?
S6 Ba2 S3 66.83(2) 2_656 2_656 ?
S6 Ba2 S3 120.39(2) 2_656 . ?
S6 Ba2 S5 169.35(2) 2_656 . ?
S6 Ba2 S7 98.13(2) 2_656 . ?
S6 Ba2 S8 67.28(2) 2_656 1_565 ?
S6 Ba2 S9 125.74(2) 2_656 1_565 ?
S7 Ba2 Hg2 67.970(18) . 2_656 ?
S7 Ba2 Ba1 98.875(18) . 1_565 ?
S7 Ba2 Ba3 128.865(18) . 2_666 ?
S7 Ba2 S1 131.31(2) . 1_565 ?
S7 Ba2 S3 132.36(2) . . ?
S7 Ba2 S3 155.79(3) . 2_656 ?
S7 Ba2 S5 76.21(2) . . ?
S7 Ba2 S8 83.40(2) . 1_565 ?
S7 Ba2 S9 58.89(2) . 1_565 ?
S8 Ba2 Hg2 48.650(16) 1_565 2_656 ?
S8 Ba2 Ba1 83.283(16) 1_565 1_565 ?
S8 Ba2 Ba3 49.321(16) 1_565 2_666 ?
S9 Ba2 Hg2 93.799(15) 1_565 2_656 ?
S9 Ba2 Ba1 44.707(16) 1_565 1_565 ?
S9 Ba2 Ba3 103.280(16) 1_565 2_666 ?
S9 Ba2 S1 73.83(2) 1_565 1_565 ?
S9 Ba2 S3 108.79(2) 1_565 . ?
S9 Ba2 S5 59.20(2) 1_565 . ?
S9 Ba2 S8 62.06(2) 1_565 1_565 ?
Hg1 Ba3 Ba2 66.295(5) . 2_646 ?
Hg1 Ba3 Ba4 113.279(6) . . ?
Ba2 Ba3 Ba4 175.927(7) 2_646 . ?
S1 Ba3 Hg1 34.616(15) 2_656 . ?
S1 Ba3 Ba2 52.570(16) 2_656 2_646 ?
S1 Ba3 Ba4 124.628(17) 2_656 . ?
S1 Ba3 S3 69.15(2) 2_656 1_545 ?
S1 Ba3 S4 124.60(2) 2_656 1_545 ?
S1 Ba3 S6 102.47(2) 2_656 1_545 ?
S1 Ba3 S6 80.93(2) 2_656 . ?
S1 Ba3 S8 118.34(2) 2_656 6_566 ?
S1 Ba3 S8 67.78(2) 2_656 2_656 ?
S1 Ba3 S10 172.12(2) 2_656 6_566 ?
S2 Ba3 Hg1 67.874(18) . . ?
S2 Ba3 Ba2 127.984(19) . 2_646 ?
S2 Ba3 Ba4 53.829(18) . . ?
S2 Ba3 S1 97.68(2) . 2_656 ?
S2 Ba3 S3 82.47(2) . 1_545 ?
S2 Ba3 S4 58.11(2) . 1_545 ?
S2 Ba3 S6 128.69(2) . 1_545 ?
S2 Ba3 S6 70.43(2) . . ?
S2 Ba3 S8 160.06(3) . 2_656 ?
S2 Ba3 S8 124.52(3) . 6_566 ?
S2 Ba3 S10 77.54(2) . 6_566 ?
S3 Ba3 Hg1 49.965(16) 1_545 . ?
S3 Ba3 Ba2 49.164(17) 1_545 2_646 ?
S3 Ba3 Ba4 133.975(18) 1_545 . ?
S4 Ba3 Hg1 92.726(16) 1_545 . ?
S4 Ba3 Ba2 101.058(16) 1_545 2_646 ?
S4 Ba3 Ba4 82.985(16) 1_545 . ?
S4 Ba3 S3 59.45(2) 1_545 1_545 ?
S6 Ba3 Hg1 87.511(16) . . ?
S6 Ba3 Hg1 107.238(16) 1_545 . ?
S6 Ba3 Ba2 129.363(17) . 2_646 ?
S6 Ba3 Ba2 49.905(16) 1_545 2_646 ?
S6 Ba3 Ba4 132.786(17) 1_545 . ?
S6 Ba3 Ba4 46.820(16) . . ?
S6 Ba3 S3 62.35(2) 1_545 1_545 ?
S6 Ba3 S3 136.28(2) . 1_545 ?
S6 Ba3 S4 123.75(2) . 1_545 ?
S6 Ba3 S4 71.68(2) 1_545 1_545 ?
S6 Ba3 S6 158.91(3) . 1_545 ?
S6 Ba3 S8 85.17(2) 1_545 6_566 ?
S6 Ba3 S8 75.13(2) . 6_566 ?
S6 Ba3 S10 91.50(2) . 6_566 ?
S6 Ba3 S10 85.38(2) 1_545 6_566 ?
S8 Ba3 Hg1 151.248(17) 6_566 . ?
S8 Ba3 Hg1 101.203(17) 2_656 . ?
S8 Ba3 Ba2 54.445(19) 2_656 2_646 ?
S8 Ba3 Ba2 107.496(19) 6_566 2_646 ?
S8 Ba3 Ba4 70.825(19) 6_566 . ?
S8 Ba3 Ba4 122.40(2) 2_656 . ?
S8 Ba3 S3 103.59(2) 2_656 1_545 ?
S8 Ba3 S3 147.31(3) 6_566 1_545 ?
S8 Ba3 S4 141.24(3) 2_656 1_545 ?
S8 Ba3 S4 115.95(2) 6_566 1_545 ?
S8 Ba3 S6 93.11(3) 2_656 . ?
S8 Ba3 S6 69.66(2) 2_656 1_545 ?
S8 Ba3 S8 58.05(3) 2_656 6_566 ?
S8 Ba3 S10 115.18(2) 2_656 6_566 ?
S10 Ba3 Hg1 143.598(15) 6_566 . ?
S10 Ba3 Ba2 135.280(16) 6_566 2_646 ?
S10 Ba3 Ba4 47.492(15) 6_566 . ?
S10 Ba3 S3 115.90(2) 6_566 1_545 ?
S10 Ba3 S4 58.22(2) 6_566 1_545 ?
S10 Ba3 S8 61.14(2) 6_566 6_566 ?
Ba3 Ba4 Ba3 90.970(6) . 1_565 ?
Ba3 Ba4 Ba4 89.763(7) 1_565 7_677 ?
Ba3 Ba4 Ba4 168.592(9) . 7_677 ?
As2 Ba4 Ba3 125.344(8) 4_656 1_565 ?
As2 Ba4 Ba3 132.549(8) 4_656 . ?
As2 Ba4 Ba4 54.329(7) 4_656 7_677 ?
S2 Ba4 Ba3 85.054(16) . 1_565 ?
S2 Ba4 Ba3 45.680(15) . . ?
S2 Ba4 Ba4 145.688(17) . 7_677 ?
S2 Ba4 As2 102.572(17) . 4_656 ?
S4 Ba4 Ba3 48.463(18) . 1_565 ?
S4 Ba4 Ba3 99.102(18) . . ?
S4 Ba4 Ba4 89.888(18) . 7_677 ?
S4 Ba4 As2 87.647(19) . 4_656 ?
S4 Ba4 S2 61.68(2) . . ?
S4 Ba4 S6 76.70(2) . . ?
S4 Ba4 S7 124.45(2) . 6_576 ?
S4 Ba4 S9 81.79(2) . 4_656 ?
S4 Ba4 S10 133.85(2) . 6_566 ?
S4 Ba4 S10 62.19(2) . 6_576 ?
S4 Ba4 S10 117.14(2) . 4_656 ?
S6 Ba4 Ba3 47.774(17) . . ?
S6 Ba4 Ba3 45.162(17) . 1_565 ?
S6 Ba4 Ba4 129.113(18) . 7_677 ?
S6 Ba4 As2 163.659(17) . 4_656 ?
S6 Ba4 S2 65.95(2) . . ?
S6 Ba4 S7 89.31(2) . 6_576 ?
S6 Ba4 S9 135.51(2) . 4_656 ?
S6 Ba4 S10 88.36(2) . 6_576 ?
S6 Ba4 S10 160.13(2) . 4_656 ?
S6 Ba4 S10 94.07(2) . 6_566 ?
S7 Ba4 Ba3 84.051(17) 6_576 1_565 ?
S7 Ba4 Ba3 110.223(19) 6_576 . ?
S7 Ba4 Ba4 58.544(19) 6_576 7_677 ?
S7 Ba4 As2 103.63(2) 6_576 4_656 ?
S7 Ba4 S2 153.29(3) 6_576 . ?
S7 Ba4 S9 134.48(2) 6_576 4_656 ?
S7 Ba4 S10 71.18(2) 6_576 4_656 ?
S9 Ba4 Ba3 99.394(17) 4_656 . ?
S9 Ba4 Ba3 130.231(17) 4_656 1_565 ?
S9 Ba4 Ba4 88.776(17) 4_656 7_677 ?
S9 Ba4 As2 34.811(16) 4_656 4_656 ?
S9 Ba4 S2 69.57(2) 4_656 . ?
S9 Ba4 S10 63.47(2) 4_656 4_656 ?
S10 Ba4 Ba3 136.081(17) 6_576 . ?
S10 Ba4 Ba3 132.527(16) 4_656 1_565 ?
S10 Ba4 Ba3 46.133(16) 6_576 1_565 ?
S10 Ba4 Ba3 139.175(17) 6_566 1_565 ?
S10 Ba4 Ba3 49.232(16) 6_566 . ?
S10 Ba4 Ba3 135.144(16) 4_656 . ?
S10 Ba4 Ba4 43.636(16) 6_576 7_677 ?
S10 Ba4 Ba4 42.769(15) 4_656 7_677 ?
S10 Ba4 Ba4 127.210(17) 6_566 7_677 ?
S10 Ba4 As2 88.456(17) 6_576 4_656 ?
S10 Ba4 As2 35.230(15) 4_656 4_656 ?
S10 Ba4 As2 93.429(17) 6_566 4_656 ?
S10 Ba4 S2 122.03(2) 6_576 . ?
S10 Ba4 S2 132.28(2) 4_656 . ?
S10 Ba4 S2 73.17(2) 6_566 . ?
S10 Ba4 S7 63.95(2) 6_576 6_576 ?
S10 Ba4 S7 100.11(2) 6_566 6_576 ?
S10 Ba4 S9 115.00(2) 6_576 4_656 ?
S10 Ba4 S9 73.79(2) 6_566 4_656 ?
S10 Ba4 S10 85.95(2) 6_566 4_656 ?
S10 Ba4 S10 86.41(2) 6_576 4_656 ?
S10 Ba4 S10 163.88(3) 6_576 6_566 ?
S2 As1 Ba1 85.03(3) . 4_656 ?
S2 As1 S5 105.08(4) . . ?
S3 As1 Ba1 155.81(3) . 4_656 ?
S3 As1 S2 118.63(5) . . ?
S3 As1 S4 111.44(5) . . ?
S3 As1 S5 105.38(4) . . ?
S4 As1 Ba1 60.39(3) . 4_656 ?
S4 As1 S2 109.07(4) . . ?
S4 As1 S5 106.29(4) . . ?
S5 As1 Ba1 60.20(2) . 4_656 ?
S7 As2 Ba4 84.79(3) . 4_646 ?
S7 As2 S9 109.45(4) . . ?
S7 As2 S10 105.85(4) . . ?
S8 As2 Ba4 157.03(3) . 4_646 ?
S8 As2 S7 117.84(4) . . ?
S8 As2 S9 110.97(4) . . ?
S8 As2 S10 105.62(4) . . ?
S9 As2 Ba4 60.51(3) . 4_646 ?
S9 As2 S10 106.30(4) . . ?
S10 As2 Ba4 61.13(2) . 4_646 ?
Hg1 S1 Ba1 105.18(3) . . ?
Hg1 S1 Ba2 102.82(3) . 1_545 ?
Hg1 S1 Ba2 99.16(3) . . ?
Hg1 S1 Ba3 92.56(3) . 2_656 ?
Ba1 S1 Ba2 85.71(2) . 1_545 ?
Ba1 S1 Ba3 158.19(3) . 2_656 ?
Ba2 S1 Ba1 90.38(2) . . ?
Ba2 S1 Ba2 157.94(3) . 1_545 ?
Ba2 S1 Ba3 99.36(2) . 2_656 ?
Ba3 S1 Ba2 77.927(19) 2_656 1_545 ?
Ba1 S2 Ba4 153.79(3) . . ?
Ba3 S2 Ba1 121.02(3) . . ?
Ba3 S2 Ba4 80.49(2) . . ?
As1 S2 Ba1 92.59(3) . . ?
As1 S2 Ba3 123.88(4) . . ?
As1 S2 Ba4 85.72(3) . . ?
Ba2 S3 Ba2 122.33(3) 2_656 . ?
Ba2 S3 Ba3 73.99(2) 2_656 1_565 ?
Ba2 S3 Ba3 151.02(4) . 1_565 ?
As1 S3 Ba2 129.88(4) . 2_656 ?
As1 S3 Ba2 94.03(3) . . ?
As1 S3 Ba3 90.51(4) . 1_565 ?
Ba1 S4 Ba3 173.70(3) 4_656 1_565 ?
Ba4 S4 Ba1 97.96(3) . 4_656 ?
Ba4 S4 Ba3 88.30(2) . 1_565 ?
As1 S4 Ba1 85.27(3) . 4_656 ?
As1 S4 Ba3 94.70(3) . 1_565 ?
As1 S4 Ba4 97.01(3) . . ?
Ba1 S5 Ba1 92.27(2) 1_565 4_656 ?
Ba1 S5 Ba1 167.07(3) . 1_565 ?
Ba1 S5 Ba1 94.07(2) . 4_656 ?
Ba1 S5 Ba2 177.79(3) 4_656 . ?
Ba1 S5 Ba2 85.52(2) 1_565 . ?
Ba1 S5 Ba2 88.10(2) . . ?
As1 S5 Ba1 93.80(3) . . ?
As1 S5 Ba1 97.99(3) . 1_565 ?
As1 S5 Ba1 84.82(3) . 4_656 ?
As1 S5 Ba2 95.46(3) . . ?
Hg2 S6 Ba2 91.61(3) . 2_656 ?
Hg2 S6 Ba3 104.62(3) . 1_565 ?
Hg2 S6 Ba3 96.27(3) . . ?
Hg2 S6 Ba4 107.19(3) . . ?
Ba2 S6 Ba3 97.53(2) 2_656 . ?
Ba2 S6 Ba3 79.26(2) 2_656 1_565 ?
Ba3 S6 Ba3 158.91(3) . 1_565 ?
Ba4 S6 Ba2 160.60(3) . 2_656 ?
Ba4 S6 Ba3 91.09(2) . 1_565 ?
Ba4 S6 Ba3 85.41(2) . . ?
Ba4 S7 Ba2 120.52(3) 6_575 . ?
As2 S7 Ba2 124.99(4) . . ?
As2 S7 Ba4 93.10(3) . 6_575 ?
Ba3 S8 Ba2 76.23(2) 2_656 1_545 ?
Ba3 S8 Ba2 148.45(3) 6_565 1_545 ?
Ba3 S8 Ba3 121.95(3) 2_656 6_565 ?
As2 S8 Ba2 89.80(3) . 1_545 ?
As2 S8 Ba3 94.55(3) . 6_565 ?
As2 S8 Ba3 130.14(4) . 2_656 ?
Ba1 S9 Ba2 87.48(2) . 1_545 ?
Ba1 S9 Ba4 98.63(3) . 4_646 ?
Ba4 S9 Ba2 173.85(3) 4_646 1_545 ?
As2 S9 Ba1 99.19(3) . . ?
As2 S9 Ba2 93.73(3) . 1_545 ?
As2 S9 Ba4 84.68(3) . 4_646 ?
Ba4 S10 Ba3 89.46(2) 6_575 6_565 ?
Ba4 S10 Ba3 83.28(2) 6_565 6_565 ?
Ba4 S10 Ba3 176.74(3) 4_646 6_565 ?
Ba4 S10 Ba4 94.05(2) 6_565 4_646 ?
Ba4 S10 Ba4 163.88(3) 6_575 6_565 ?
Ba4 S10 Ba4 93.59(2) 6_575 4_646 ?
As2 S10 Ba3 95.06(3) . 6_565 ?
As2 S10 Ba4 83.64(3) . 4_646 ?
As2 S10 Ba4 102.14(3) . 6_565 ?
As2 S10 Ba4 92.79(3) . 6_575 ?

loop_
_geom_bond_atom_site_label_1
_geom_bond_atom_site_label_2
_geom_bond_distance
_geom_bond_site_symmetry_2
_geom_bond_publ_flag
Hg1 Ba3 4.0863(2) 2_656 ?
Hg1 Ba3 4.0863(2) . ?
Hg1 S1 2.3237(8) 2_656 ?
Hg1 S1 2.3237(8) . ?
Hg2 Ba2 4.0592(2) 2_656 ?
Hg2 Ba2 4.0592(2) 6_576 ?
Hg2 S6 2.3246(8) 5_677 ?
Hg2 S6 2.3247(8) . ?
Ba1 Ba1 4.7682(3) 4_646 ?
Ba1 Ba1 4.7682(3) 4_656 ?
Ba1 Ba2 4.5219(3) 1_545 ?
Ba1 Ba2 4.5637(3) . ?
Ba1 As1 3.7967(4) 4_646 ?
Ba1 S1 3.2430(9) . ?
Ba1 S2 3.2720(9) . ?
Ba1 S4 3.3121(10) 4_646 ?
Ba1 S5 3.3083(9) 4_646 ?
Ba1 S5 3.3055(10) 1_545 ?
Ba1 S5 3.2071(10) . ?
Ba1 S9 3.1841(9) . ?
Ba2 Hg2 4.0593(2) 2_656 ?
Ba2 Ba1 4.5219(3) 1_565 ?
Ba2 Ba3 4.1909(3) 2_666 ?
Ba2 S1 3.4032(9) 1_565 ?
Ba2 S1 3.1897(9) . ?
Ba2 S3 3.2987(10) 2_656 ?
Ba2 S3 3.4367(10) . ?
Ba2 S5 3.3547(9) . ?
Ba2 S6 3.2631(9) 2_656 ?
Ba2 S7 3.2948(9) . ?
Ba2 S8 3.5104(10) 1_565 ?
Ba2 S9 3.3538(9) 1_565 ?
Ba3 Ba2 4.1908(3) 2_646 ?
Ba3 Ba4 4.4086(3) . ?
Ba3 S1 3.2590(9) 2_656 ?
Ba3 S2 3.1981(9) . ?
Ba3 S3 3.6503(12) 1_545 ?
Ba3 S4 3.4920(10) 1_545 ?
Ba3 S6 3.2751(9) . ?
Ba3 S6 3.3072(9) 1_545 ?
Ba3 S8 3.4112(9) 6_566 ?
Ba3 S8 3.2722(10) 2_656 ?
Ba3 S10 3.3620(9) 6_566 ?
Ba4 Ba3 4.6631(3) 1_565 ?
Ba4 Ba4 4.7963(4) 7_677 ?
Ba4 As2 3.7640(4) 4_656 ?
Ba4 S2 3.6085(10) . ?
Ba4 S4 3.1955(10) . ?
Ba4 S6 3.2252(9) . ?
Ba4 S7 3.2735(9) 6_576 ?
Ba4 S9 3.2904(9) 4_656 ?
Ba4 S10 3.2724(9) 6_566 ?
Ba4 S10 3.2633(9) 6_576 ?
Ba4 S10 3.3164(9) 4_656 ?
As1 Ba1 3.7966(4) 4_656 ?
As1 S2 2.1553(10) . ?
As1 S3 2.1402(10) . ?
As1 S4 2.1492(10) . ?
As1 S5 2.1852(9) . ?
As2 Ba4 3.7639(4) 4_646 ?
As2 S7 2.1538(10) . ?
As2 S8 2.1393(10) . ?
As2 S9 2.1579(9) . ?
As2 S10 2.1847(9) . ?
S1 Ba2 3.4032(9) 1_545 ?
S1 Ba3 3.2589(9) 2_656 ?
S3 Ba2 3.2986(10) 2_656 ?
S3 Ba3 3.6502(12) 1_565 ?
S4 Ba1 3.3121(10) 4_656 ?
S4 Ba3 3.4920(10) 1_565 ?
S5 Ba1 3.3055(9) 1_565 ?
S5 Ba1 3.3081(9) 4_656 ?
S6 Ba2 3.2631(9) 2_656 ?
S6 Ba3 3.3072(9) 1_565 ?
S7 Ba4 3.2734(9) 6_575 ?
S8 Ba2 3.5104(10) 1_545 ?
S8 Ba3 3.2723(9) 2_656 ?
S8 Ba3 3.4111(9) 6_565 ?
S9 Ba2 3.3538(9) 1_545 ?
S9 Ba4 3.2904(9) 4_646 ?
S10 Ba3 3.3620(9) 6_565 ?
S10 Ba4 3.2724(9) 6_565 ?
S10 Ba4 3.3164(9) 4_646 ?
S10 Ba4 3.2633(9) 6_575 ?
